data_1518962
loop_
_publ_author_name
'Wittering, K. E.'
'Agnew, L. R.'
'Klapwijk, A. R.'
'Robertson, K.'
'Cousen, A. J. P.'
'Cruickshank, D. L.'
'Wilson, C. C.'

_publ_section_title
;
 Crystallisation and physicochemical property characterisation of
 conformationally-locked co-crystals of fenamic acid derivatives
;
_journal_issue 19
_journal_name_full CrystEngComm
_journal_page_first 3610
_journal_paper_doi 10.1039/C5CE00297D
_journal_volume 17
_journal_year 2015
_chemical_formula_moiety 'C14 H12 Cl1 N1 O2, 0.5(C10 H8 N2)'
_chemical_formula_sum 'C19 H16 Cl N2 O2'
_chemical_formula_weight 339.79
_chemical_name_common
;
tolfenamic acid and 4,4'-Bipyridine complex
;
_chemical_name_systematic '2-[(3-chloro-2-methylphenyl)amino]benzoic acid and4,4'bipyridine complex'
_space_group_IT_number 14
_symmetry_cell_setting monoclinic
_symmetry_space_group_name_Hall '-P 2ybc'
_symmetry_space_group_name_H-M 'P 1 21/c 1'
_atom_sites_solution_hydrogens geom
_atom_sites_solution_primary direct
_atom_sites_solution_secondary difmap
_audit_creation_method SHELXL-97
_audit_update_record
;
2014-08-10 deposited with the CCDC.
2015-03-30 downloaded from the CCDC.
;
_cell_angle_alpha 90.00
_cell_angle_beta 106.896(5)
_cell_angle_gamma 90.00
_cell_formula_units_Z 4
_cell_length_a 4.7081(2)
_cell_length_b 45.2195(14)
_cell_length_c 7.9188(3)
_cell_measurement_reflns_used 3350
_cell_measurement_temperature 150(2)
_cell_measurement_theta_max 26.4850
_cell_measurement_theta_min 3.2270
_cell_volume 1613.12(11)
_computing_cell_refinement
;
        CrysAlisPro, Agilent Technologies,
        Version 1.171.35.21 (release 20-01-2012 CrysAlis171 .NET)
        (compiled Jan 23 2012,18:06:46)
;
_computing_data_collection
;
        CrysAlisPro, Agilent Technologies,
        Version 1.171.35.21 (release 20-01-2012 CrysAlis171 .NET)
        (compiled Jan 23 2012,18:06:46)
;
_computing_data_reduction
;
        CrysAlisPro, Agilent Technologies,
        Version 1.171.35.21 (release 20-01-2012 CrysAlis171 .NET)
        (compiled Jan 23 2012,18:06:46)
;
_computing_structure_refinement 'SHELXL-97 (Sheldrick, 1997)'
_computing_structure_solution 'SHELXS-97 (Sheldrick, 1990)'
_diffrn_ambient_temperature 150(2)
_diffrn_detector_area_resol_mean 10.3795
_diffrn_measured_fraction_theta_full 0.998
_diffrn_measured_fraction_theta_max 0.998
_diffrn_measurement_device_type 'Xcalibur, Atlas, Gemini ultra'
_diffrn_measurement_method '\w scans'
_diffrn_radiation_monochromator graphite
_diffrn_radiation_source 'Enhance (Mo) X-ray Source'
_diffrn_radiation_type MoK\a
_diffrn_radiation_wavelength 0.71073
_diffrn_reflns_av_R_equivalents 0.0387
_diffrn_reflns_av_sigmaI/netI 0.0414
_diffrn_reflns_limit_h_max 5
_diffrn_reflns_limit_h_min -5
_diffrn_reflns_limit_k_max 56
_diffrn_reflns_limit_k_min -53
_diffrn_reflns_limit_l_max 9
_diffrn_reflns_limit_l_min -9
_diffrn_reflns_number 11680
_diffrn_reflns_theta_full 26.37
_diffrn_reflns_theta_max 26.37
_diffrn_reflns_theta_min 3.01
_exptl_absorpt_coefficient_mu 0.251
_exptl_absorpt_correction_T_max 1.0000
_exptl_absorpt_correction_T_min 0.97881
_exptl_absorpt_correction_type multi-scan
_exptl_absorpt_process_details
;
CrysAlisPro, Agilent Technologies,
Version 1.171.37.33 (release 27-03-2014 CrysAlis171 .NET)
(compiled Mar 27 2014,17:12:48)
Empirical absorption correction using spherical harmonics,
 implemented in SCALE3 ABSPACK scaling algorithm.
;
_exptl_crystal_density_diffrn 1.399
_exptl_crystal_density_method 'not measured'
_exptl_crystal_F_000 708
_exptl_crystal_size_max 0.20
_exptl_crystal_size_mid 0.18
_exptl_crystal_size_min 0.08
_refine_diff_density_max 0.195
_refine_diff_density_min -0.230
_refine_diff_density_rms 0.043
_refine_ls_extinction_method none
_refine_ls_goodness_of_fit_ref 1.104
_refine_ls_hydrogen_treatment refall
_refine_ls_matrix_type full
_refine_ls_number_parameters 281
_refine_ls_number_reflns 3267
_refine_ls_number_restraints 0
_refine_ls_restrained_S_all 1.104
_refine_ls_R_factor_all 0.0758
_refine_ls_R_factor_gt 0.0520
_refine_ls_shift/su_max 0.000
_refine_ls_shift/su_mean 0.000
_refine_ls_structure_factor_coef Fsqd
_refine_ls_weighting_details 'calc w=1/[\s^2^(Fo^2^)+(0.0284P)^2^+0.7578P] where P=(Fo^2^+2Fc^2^)/3'
_refine_ls_weighting_scheme calc
_refine_ls_wR_factor_gt 0.0971
_refine_ls_wR_factor_ref 0.1053
_reflns_number_gt 2460
_reflns_number_total 3267
_reflns_threshold_expression >2sigma(I)
_cod_data_source_file c5ce00297d2.cif
_cod_data_source_block c:\xrd\tolf44~1\final\p21c
_cod_depositor_comments 'Adding full bibliography for 1518960--1518962.cif.'
_cod_original_cell_volume 1613.12(10)
_cod_original_sg_symbol_H-M 'P 21/c'
_cod_database_code 1518962

loop_
_symmetry_equiv_pos_as_xyz
'x, y, z'
'-x, y+1/2, -z+1/2'
'-x, -y, -z'
'x, -y-1/2, z-1/2'

loop_
_atom_site_label
_atom_site_type_symbol
_atom_site_fract_x
_atom_site_fract_y
_atom_site_fract_z
_atom_site_U_iso_or_equiv
_atom_site_adp_type
_atom_site_occupancy
_atom_site_symmetry_multiplicity
_atom_site_calc_flag
O1 O 1.4933(5) 0.43892(4) 0.5535(3) 0.0535(5) Uani 1 1 d
H1 H 1.552(7) 0.4489(7) 0.467(4) 0.085(11) Uiso 1 1 d
O2 O 1.3620(4) 0.40536(3) 0.3403(2) 0.0443(4) Uani 1 1 d
N2 N 1.6878(5) 0.46727(4) 0.3122(3) 0.0505(6) Uani 1 1 d
C3 C 1.3656(6) 0.41356(5) 0.4878(3) 0.0380(6) Uani 1 1 d
C4 C 1.2271(5) 0.39734(5) 0.6045(3) 0.0341(5) Uani 1 1 d
C5 C 1.2537(6) 0.40774(6) 0.7751(3) 0.0444(6) Uani 1 1 d
H5 H 1.373(5) 0.4241(5) 0.810(3) 0.039(7) Uiso 1 1 d
H17A H 1.355(6) 0.2866(6) 0.484(4) 0.064(9) Uiso 1 1 d
H13 H 0.262(5) 0.3193(4) -0.010(3) 0.032(6) Uiso 1 1 d
H7 H 0.842(6) 0.3610(5) 0.898(3) 0.052(8) Uiso 1 1 d
H17C H 1.178(7) 0.2905(6) 0.617(4) 0.080(10) Uiso 1 1 d
H19 H 1.677(7) 0.5074(6) 0.401(4) 0.075(9) Uiso 1 1 d
H22 H 1.908(7) 0.4515(6) -0.024(4) 0.074(10) Uiso 1 1 d
H23 H 1.715(6) 0.4310(6) 0.184(4) 0.067(9) Uiso 1 1 d
C6 C 1.1182(7) 0.39408(6) 0.8844(3) 0.0535(8) Uani 1 1 d
H6 H 1.144(6) 0.4017(6) 1.000(4) 0.063(8) Uiso 1 1 d
C7 C 0.9454(7) 0.36950(6) 0.8245(3) 0.0484(7) Uani 1 1 d
C8 C 0.9182(6) 0.35816(6) 0.6602(3) 0.0410(6) Uani 1 1 d
H8 H 0.805(6) 0.3417(5) 0.624(3) 0.040(7) Uiso 1 1 d
H17B H 1.333(7) 0.3168(6) 0.565(4) 0.067(9) Uiso 1 1 d
H10 H 1.116(6) 0.3691(5) 0.322(3) 0.045(8) Uiso 1 1 d
H12 H 0.563(5) 0.3590(5) 0.135(3) 0.044(7) Uiso 1 1 d
H20 H 1.902(6) 0.5299(6) 0.204(3) 0.052(7) Uiso 1 1 d
C9 C 1.0615(5) 0.37124(5) 0.5469(3) 0.0326(5) Uani 1 1 d
N10 N 1.0436(5) 0.35913(4) 0.3864(3) 0.0362(5) Uani 1 1 d
C11 C 0.8662(5) 0.33431(5) 0.3112(3) 0.0316(5) Uani 1 1 d
C12 C 0.6127(6) 0.33916(5) 0.1724(3) 0.0378(6) Uani 1 1 d
C13 C 0.4427(6) 0.31584(5) 0.0876(3) 0.0415(6) Uani 1 1 d
C14 C 0.5231(6) 0.28734(5) 0.1426(3) 0.0386(6) Uani 1 1 d
H14 H 0.407(5) 0.2712(5) 0.085(3) 0.040(7) Uiso 1 1 d
C15 C 0.7735(5) 0.28279(5) 0.2816(3) 0.0330(5) Uani 1 1 d
C16 C 0.9547(5) 0.30566(5) 0.3711(3) 0.0307(5) Uani 1 1 d
C17 C 1.2273(6) 0.29974(6) 0.5191(4) 0.0410(6) Uani 1 1 d
Cl18 Cl 0.86524(16) 0.246366(12) 0.34600(9) 0.0485(2) Uani 1 1 d
C19 C 1.7442(7) 0.49618(6) 0.3130(4) 0.0557(8) Uani 1 1 d
C20 C 1.8670(6) 0.50942(5) 0.1955(4) 0.0516(7) Uani 1 1 d
C21 C 1.9346(5) 0.49321(5) 0.0653(4) 0.0420(6) Uani 1 1 d
C22 C 1.8722(7) 0.46336(6) 0.0633(5) 0.0621(9) Uani 1 1 d
C23 C 1.7528(7) 0.45150(6) 0.1866(5) 0.0608(9) Uani 1 1 d

loop_
_atom_site_aniso_label
_atom_site_aniso_U_11
_atom_site_aniso_U_22
_atom_site_aniso_U_33
_atom_site_aniso_U_23
_atom_site_aniso_U_13
_atom_site_aniso_U_12
O1 0.0713(14) 0.0349(10) 0.0510(12) -0.0142(9) 0.0128(11) -0.0121(9)
O2 0.0629(12) 0.0335(9) 0.0387(10) -0.0042(7) 0.0183(9) -0.0108(8)
N2 0.0462(14) 0.0327(11) 0.0687(16) -0.0063(10) 0.0105(12) -0.0070(9)
C3 0.0428(15) 0.0288(12) 0.0385(14) -0.0048(10) 0.0055(12) 0.0027(10)
C4 0.0418(14) 0.0291(12) 0.0287(12) -0.0011(9) 0.0061(11) 0.0105(10)
C5 0.0602(18) 0.0351(14) 0.0324(13) -0.0045(11) 0.0046(13) 0.0151(12)
C6 0.082(2) 0.0538(17) 0.0244(13) -0.0001(12) 0.0142(14) 0.0338(16)
C7 0.0606(19) 0.0536(17) 0.0364(15) 0.0060(13) 0.0227(14) 0.0220(14)
C8 0.0463(16) 0.0457(15) 0.0353(14) 0.0026(12) 0.0187(13) 0.0076(12)
C9 0.0358(14) 0.0336(12) 0.0289(12) 0.0008(9) 0.0100(11) 0.0093(10)
N10 0.0468(13) 0.0361(11) 0.0303(11) -0.0042(9) 0.0185(10) -0.0099(9)
C11 0.0370(14) 0.0328(12) 0.0285(12) -0.0038(9) 0.0153(11) -0.0049(10)
C12 0.0468(16) 0.0353(13) 0.0335(13) 0.0029(11) 0.0152(12) 0.0055(11)
C13 0.0387(15) 0.0454(15) 0.0350(14) -0.0015(11) 0.0020(12) 0.0053(12)
C14 0.0371(14) 0.0390(14) 0.0366(13) -0.0086(11) 0.0059(12) -0.0057(11)
C15 0.0362(14) 0.0312(12) 0.0342(13) 0.0014(9) 0.0143(11) 0.0007(9)
C16 0.0310(13) 0.0341(12) 0.0299(12) 0.0009(9) 0.0136(10) -0.0004(9)
C17 0.0367(15) 0.0430(15) 0.0414(15) 0.0031(13) 0.0084(13) -0.0015(12)
Cl18 0.0557(4) 0.0329(3) 0.0525(4) 0.0046(3) 0.0089(3) -0.0002(3)
C19 0.064(2) 0.0348(15) 0.068(2) -0.0117(14) 0.0194(17) -0.0087(13)
C20 0.0576(18) 0.0252(13) 0.0673(19) -0.0082(13) 0.0107(16) -0.0055(12)
C21 0.0252(13) 0.0275(12) 0.0666(18) -0.0056(11) 0.0028(12) -0.0006(9)
C22 0.069(2) 0.0261(13) 0.106(3) -0.0134(15) 0.047(2) -0.0077(13)
C23 0.0580(19) 0.0282(14) 0.103(3) -0.0107(15) 0.0342(19) -0.0084(13)

loop_
_atom_type_symbol
_atom_type_description
_atom_type_scat_dispersion_real
_atom_type_scat_dispersion_imag
_atom_type_scat_source
C C 0.0033 0.0016 'International Tables Vol C Tables 4.2.6.8 and 6.1.1.4'
H H 0.0000 0.0000 'International Tables Vol C Tables 4.2.6.8 and 6.1.1.4'
N N 0.0061 0.0033 'International Tables Vol C Tables 4.2.6.8 and 6.1.1.4'
O O 0.0106 0.0060 'International Tables Vol C Tables 4.2.6.8 and 6.1.1.4'
Cl Cl 0.1484 0.1585 'International Tables Vol C Tables 4.2.6.8 and 6.1.1.4'

loop_
_geom_angle_atom_site_label_1
_geom_angle_atom_site_label_2
_geom_angle_atom_site_label_3
_geom_angle
_geom_angle_site_symmetry_3
C3 O1 H1 109(2) .
C23 N2 C19 116.2(3) .
O2 C3 O1 121.1(2) .
O2 C3 C4 124.3(2) .
O1 C3 C4 114.6(2) .
C5 C4 C9 118.5(2) .
C5 C4 C3 120.4(2) .
C9 C4 C3 121.07(19) .
C6 C5 C4 122.2(3) .
C6 C5 H5 121.8(14) .
C4 C5 H5 116.0(15) .
C5 C6 C7 119.0(2) .
C5 C6 H6 119.5(17) .
C7 C6 H6 121.5(17) .
C8 C7 C6 120.8(3) .
C8 C7 H7 120.9(16) .
C6 C7 H7 118.3(16) .
C7 C8 C9 121.4(3) .
C7 C8 H8 119.5(15) .
C9 C8 H8 119.1(15) .
N10 C9 C8 121.1(2) .
N10 C9 C4 121.0(2) .
C8 C9 C4 117.9(2) .
C9 N10 C11 125.22(19) .
C9 N10 H10 115.5(17) .
C11 N10 H10 118.1(17) .
C12 C11 C16 121.2(2) .
C12 C11 N10 118.2(2) .
C16 C11 N10 120.5(2) .
C13 C12 C11 120.7(2) .
C13 C12 H12 121.1(15) .
C11 C12 H12 118.1(15) .
C12 C13 C14 119.7(3) .
C12 C13 H13 120.6(12) .
C14 C13 H13 119.7(12) .
C15 C14 C13 119.1(2) .
C15 C14 H14 120.8(14) .
C13 C14 H14 120.1(15) .
C14 C15 C16 123.4(2) .
C14 C15 Cl18 117.27(18) .
C16 C15 Cl18 119.29(18) .
C15 C16 C11 115.8(2) .
C15 C16 C17 121.7(2) .
C11 C16 C17 122.4(2) .
C16 C17 H17A 111.1(18) .
C16 C17 H17C 110.9(19) .
H17A C17 H17C 106(2) .
C16 C17 H17B 113.5(18) .
H17A C17 H17B 109(2) .
H17C C17 H17B 106(2) .
N2 C19 C20 123.3(3) .
N2 C19 H19 113.8(17) .
C20 C19 H19 122.9(17) .
C19 C20 C21 120.8(2) .
C19 C20 H20 118.7(15) .
C21 C20 H20 120.5(15) .
C20 C21 C22 115.8(2) .
C20 C21 C21 122.4(3) 3_965
C22 C21 C21 121.8(3) 3_965
C23 C22 C21 120.3(3) .
C23 C22 H22 120.5(18) .
C21 C22 H22 119.2(19) .
N2 C23 C22 123.7(2) .
N2 C23 H23 117.3(17) .
C22 C23 H23 119.1(17) .

loop_
_geom_bond_atom_site_label_1
_geom_bond_atom_site_label_2
_geom_bond_distance
_geom_bond_site_symmetry_2
O1 C3 1.329(3) .
O1 H1 0.92(3) .
O2 C3 1.221(3) .
N2 C23 1.329(4) .
N2 C19 1.334(3) .
C3 C4 1.473(3) .
C4 C5 1.401(3) .
C4 C9 1.415(3) .
C5 C6 1.363(4) .
C5 H5 0.92(2) .
C6 C7 1.378(4) .
C6 H6 0.95(3) .
C7 C8 1.369(3) .
C7 H7 0.94(3) .
C8 C9 1.401(3) .
C8 H8 0.91(2) .
C9 N10 1.364(3) .
N10 C11 1.422(3) .
N10 H10 0.83(2) .
C11 C12 1.385(3) .
C11 C16 1.401(3) .
C12 C13 1.375(3) .
C12 H12 0.95(2) .
C13 C14 1.378(3) .
C13 H13 0.98(2) .
C14 C15 1.375(3) .
C14 H14 0.95(2) .
C15 C16 1.396(3) .
C15 Cl18 1.741(2) .
C16 C17 1.490(3) .
C17 H17A 0.94(3) .
C17 H17C 0.96(3) .
C17 H17B 0.93(3) .
C19 C20 1.368(4) .
C19 H19 0.99(3) .
C20 C21 1.376(4) .
C20 H20 0.94(2) .
C21 C22 1.380(3) .
C21 C21 1.483(5) 3_965
C22 C23 1.369(4) .
C22 H22 0.93(3) .
C23 H23 0.94(3) .

loop_
_geom_torsion_atom_site_label_1
_geom_torsion_atom_site_label_2
_geom_torsion_atom_site_label_3
_geom_torsion_atom_site_label_4
_geom_torsion
_geom_torsion_site_symmetry_1
_geom_torsion_site_symmetry_4
O2 C3 C4 C5 177.1(2) . .
O1 C3 C4 C5 -4.5(3) . .
O2 C3 C4 C9 -3.7(4) . .
O1 C3 C4 C9 174.7(2) . .
C9 C4 C5 C6 -2.1(4) . .
C3 C4 C5 C6 177.1(2) . .
C4 C5 C6 C7 -1.0(4) . .
C5 C6 C7 C8 2.5(4) . .
C6 C7 C8 C9 -0.7(4) . .
C7 C8 C9 N10 177.2(2) . .
C7 C8 C9 C4 -2.4(4) . .
C5 C4 C9 N10 -176.0(2) . .
C3 C4 C9 N10 4.9(3) . .
C5 C4 C9 C8 3.7(3) . .
C3 C4 C9 C8 -175.5(2) . .
C8 C9 N10 C11 5.2(4) . .
C4 C9 N10 C11 -175.1(2) . .
C9 N10 C11 C12 106.9(3) . .
C9 N10 C11 C16 -76.2(3) . .
C16 C11 C12 C13 -0.9(3) . .
N10 C11 C12 C13 176.0(2) . .
C11 C12 C13 C14 0.8(4) . .
C12 C13 C14 C15 -0.1(4) . .
C13 C14 C15 C16 -0.4(3) . .
C13 C14 C15 Cl18 179.96(18) . .
C14 C15 C16 C11 0.3(3) . .
Cl18 C15 C16 C11 179.91(15) . .
C14 C15 C16 C17 -178.9(2) . .
Cl18 C15 C16 C17 0.8(3) . .
C12 C11 C16 C15 0.4(3) . .
N10 C11 C16 C15 -176.48(18) . .
C12 C11 C16 C17 179.5(2) . .
N10 C11 C16 C17 2.7(3) . .
C23 N2 C19 C20 -1.2(4) . .
N2 C19 C20 C21 1.3(5) . .
C19 C20 C21 C22 -0.4(4) . .
C19 C20 C21 C21 179.5(3) . 3_965
C20 C21 C22 C23 -0.5(4) . .
C21 C21 C22 C23 179.6(3) 3_965 .
C19 N2 C23 C22 0.3(5) . .
C21 C22 C23 N2 0.6(5) . .
